data_4133168
loop_
_publ_author_name
'Werner, Daniel'
'Anwander, Reiner'

_publ_section_title
;
 Unveiling the Takai Olefination Reagent via Tris( tert-butoxy)siloxy
 Variants.
;
_journal_issue 43
_journal_name_full 'Journal of the American Chemical Society'
_journal_page_first 14334
_journal_page_last 14341
_journal_paper_doi 10.1021/jacs.8b08739
_journal_volume 140
_journal_year 2018
_chemical_formula_moiety 'C25 H55 Cr2 I4 O8 Si2, C3 H7'
_chemical_formula_sum 'C28 H62 Cr2 I4 O8 Si2'
_chemical_formula_weight 1194.56
_space_group_crystal_system triclinic
_space_group_IT_number 2
_space_group_name_Hall '-P 1'
_space_group_name_H-M_alt 'P -1'
_atom_sites_solution_hydrogens geom
_atom_sites_solution_primary iterative
_atom_sites_solution_secondary difmap
_audit_creation_date 2017-10-23
_audit_creation_method
;
Olex2 1.2
(compiled 2017.08.10 svn.r3458 for OlexSys, GUI svn.r5381)
;
_cell_angle_alpha 79.581(3)
_cell_angle_beta 89.987(3)
_cell_angle_gamma 66.108(3)
_cell_formula_units_Z 2
_cell_length_a 10.0937(14)
_cell_length_b 11.5433(16)
_cell_length_c 21.451(3)
_cell_measurement_reflns_used 9926
_cell_measurement_temperature 99.95
_cell_measurement_theta_max 25.91
_cell_measurement_theta_min 2.214
_cell_volume 2240.1(5)
_computing_cell_refinement 'SAINT v8.37A (Bruker, 2015)'
_computing_data_reduction 'SAINT v8.37A (Bruker, 2015)'
_computing_molecular_graphics 'Olex2 (Dolomanov et al., 2009)'
_computing_publication_material 'Olex2 (Dolomanov et al., 2009)'
_computing_structure_refinement 'XL (Sheldrick, 2008)'
_computing_structure_solution
;
Superflip (Palatinus & Chapuis, 2007;Palatinus & van der Lee, 2008;
Palatinus et al., 2012)
;
_diffrn_ambient_temperature 99.95
_diffrn_measured_fraction_theta_full 0.984
_diffrn_measured_fraction_theta_max 0.984
_diffrn_measurement_device_type 'Bruker APEX-II CCD'
_diffrn_measurement_method '\f and \w scans'
_diffrn_radiation_monochromator graphite
_diffrn_radiation_type MoK\a
_diffrn_radiation_wavelength 0.71073
_diffrn_reflns_av_R_equivalents 0.0453
_diffrn_reflns_av_unetI/netI 0.0407
_diffrn_reflns_limit_h_max 12
_diffrn_reflns_limit_h_min -12
_diffrn_reflns_limit_k_max 14
_diffrn_reflns_limit_k_min -14
_diffrn_reflns_limit_l_max 26
_diffrn_reflns_limit_l_min -26
_diffrn_reflns_number 36768
_diffrn_reflns_theta_full 26.00
_diffrn_reflns_theta_max 26.00
_diffrn_reflns_theta_min 1.94
_diffrn_source 'fine-focus sealed tube'
_diffrn_standards_number 0
_exptl_absorpt_coefficient_mu 3.332
_exptl_absorpt_correction_T_max 0.7453
_exptl_absorpt_correction_T_min 0.6609
_exptl_absorpt_correction_type multi-scan
_exptl_absorpt_process_details
'SADABS-2016/2 (Bruker,2016/2) was used for absorption correction. wR2(int) was 0.0971 before and 0.0551 after correction. The Ratio of minimum to maximum transmission is 0.8868. The \l/2 correction factor is Not present.'
_exptl_crystal_colour 'clear yellowish red'
_exptl_crystal_colour_lustre clear
_exptl_crystal_colour_modifier yellowish
_exptl_crystal_colour_primary red
_exptl_crystal_density_diffrn 1.771
_exptl_crystal_density_method 'not measured'
_exptl_crystal_description block
_exptl_crystal_F_000 1164
_exptl_crystal_size_max 0.2
_exptl_crystal_size_mid 0.1
_exptl_crystal_size_min 0.1
_refine_diff_density_max 3.707
_refine_diff_density_min -2.161
_refine_diff_density_rms 0.270
_refine_ls_extinction_method none
_refine_ls_goodness_of_fit_ref 1.069
_refine_ls_hydrogen_treatment constr
_refine_ls_matrix_type full
_refine_ls_number_parameters 425
_refine_ls_number_reflns 8677
_refine_ls_number_restraints 0
_refine_ls_restrained_S_all 1.069
_refine_ls_R_factor_all 0.0784
_refine_ls_R_factor_gt 0.0654
_refine_ls_shift/su_max 0.000
_refine_ls_shift/su_mean 0.000
_refine_ls_structure_factor_coef Fsqd
_refine_ls_weighting_details 'calc w=1/[\s^2^(Fo^2^)+(0.1154P)^2^+22.5890P] where P=(Fo^2^+2Fc^2^)/3'
_refine_ls_weighting_scheme calc
_refine_ls_wR_factor_gt 0.1821
_refine_ls_wR_factor_ref 0.1941
_reflns_number_gt 7200
_reflns_number_total 8677
_reflns_threshold_expression >2sigma(I)
_cod_data_source_file ja8b08739_si_005.cif
_cod_data_source_block 5a
_cod_database_code 4133168
_olex2_refinement_description
;
1. Fixed Uiso
 At 1.2 times of:
  All C(H) groups, All C(H,H) groups, All C(H,H,H,H) groups
 At 1.5 times of:
  All C(H,H,H) groups, All C(H,H,H,H,H,H) groups
2. Others
 Sof(H4AC)=Sof(H4AD)=Sof(C5AB)=Sof(H5AC)=Sof(H5AD)=Sof(H6AD)=Sof(H6AE)=
 Sof(H6AF)=1-FVAR(1)
 Sof(H4AA)=Sof(H4AB)=Sof(C5AA)=Sof(H5AA)=Sof(H5AB)=Sof(H6AA)=Sof(H6AB)=
 Sof(H6AC)=FVAR(1)
3.a Ternary CH refined with riding coordinates:
 C1(H1)
3.b Secondary CH2 refined with riding coordinates:
 C4AA(H4AA,H4AB), C4AA(H4AC,H4AD), C5AA(H5AA,H5AB), C5AB(H5AC,H5AD)
3.c Me refined with riding coordinates:
 C6AA(H6AA,H6AB,H6AC), C6AA(H6AD,H6AE,H6AF)
3.d Idealised Me refined as rotating group:
 C3(H3A,H3B,H3C), C4(H4A,H4B,H4C), C5(H5A,H5B,H5C), C7(H7A,H7B,H7C), C8(H8A,
 H8B,H8C), C9(H9A,H9B,H9C), C11(H11A,H11B,H11C), C12(H12A,H12B,H12C), C13(H13A,
 H13B,H13C), C15(H15A,H15B,H15C), C16(H16A,H16B,H16C), C17(H17A,H17B,H17C),
 C19(H19A,H19B,H19C), C20(H20A,H20B,H20C), C21(H21A,H21B,H21C), C23(H23A,H23B,
 H23C), C24(H24A,H24B,H24C), C25(H25A,H25B,H25C)
;
_olex2_submission_special_instructions 'No special instructions were received'

loop_
_space_group_symop_id
_space_group_symop_operation_xyz
1 'x, y, z'
2 '-x, -y, -z'

loop_
_atom_site_label
_atom_site_type_symbol
_atom_site_fract_x
_atom_site_fract_y
_atom_site_fract_z
_atom_site_U_iso_or_equiv
_atom_site_adp_type
_atom_site_occupancy
_atom_site_calc_flag
_atom_site_disorder_assembly
_atom_site_disorder_group
_atom_site_refinement_flags_posn
I1 I -0.11548(6) 0.18330(5) 0.33763(3) 0.02205(17) Uani 1 d . . .
I2 I 0.52449(7) -0.18082(6) 0.14413(3) 0.03270(19) Uani 1 d . . .
I3 I 0.07961(10) -0.11920(7) 0.08956(4) 0.0482(2) Uani 1 d . . .
I4 I 0.05059(7) -0.16789(6) 0.25488(3) 0.03186(19) Uani 1 d . . .
Cr1 Cr 0.13565(13) 0.03852(12) 0.29731(6) 0.0131(3) Uani 1 d . . .
Cr2 Cr 0.27446(14) -0.02451(13) 0.17841(6) 0.0181(3) Uani 1 d . . .
Si1 Si 0.4127(2) -0.1602(2) 0.33473(10) 0.0125(4) Uani 1 d . . .
Si2 Si 0.0616(2) 0.2276(2) 0.14222(11) 0.0164(4) Uani 1 d . . .
O1 O 0.3311(6) -0.0679(5) 0.2677(3) 0.0146(11) Uani 1 d . . .
O2 O 0.2774(5) -0.0818(5) 0.3776(2) 0.0114(10) Uani 1 d . . .
O3 O 0.5633(6) -0.1580(6) 0.3542(3) 0.0179(12) Uani 1 d . . .
O4 O 0.4284(6) -0.3056(5) 0.3444(3) 0.0208(12) Uani 1 d . . .
O5 O 0.1010(6) 0.1142(5) 0.2045(3) 0.0192(12) Uani 1 d . . .
O6 O 0.2032(6) 0.1418(6) 0.1048(3) 0.0190(12) Uani 1 d . . .
O7 O -0.0828(6) 0.2559(6) 0.0993(3) 0.0250(13) Uani 1 d . . .
O8 O 0.0616(7) 0.3613(6) 0.1512(3) 0.0263(14) Uani 1 d . . .
C1 C 0.1881(11) -0.1582(9) 0.1795(5) 0.031(2) Uani 1 d . . .
H1 H 0.2712 -0.2451 0.1846 0.037 Uiso 1 calc . . R
C2 C 0.2619(8) -0.1188(8) 0.4462(4) 0.0172(16) Uani 1 d . . .
C3 C 0.1599(10) -0.1878(10) 0.4508(5) 0.028(2) Uani 1 d . . .
H3A H 0.0623 -0.1262 0.4326 0.042 Uiso 1 calc . . GR
H3B H 0.1558 -0.2230 0.4955 0.042 Uiso 1 calc . . GR
H3C H 0.1963 -0.2583 0.4272 0.042 Uiso 1 calc . . GR
C4 C 0.1973(10) 0.0060(9) 0.4709(4) 0.028(2) Uani 1 d . . .
H4A H 0.2678 0.0448 0.4694 0.042 Uiso 1 calc . . GR
H4B H 0.1738 -0.0122 0.5149 0.042 Uiso 1 calc . . GR
H4C H 0.1086 0.0662 0.4445 0.042 Uiso 1 calc . . GR
C5 C 0.4104(9) -0.2055(9) 0.4811(4) 0.0257(19) Uani 1 d . . .
H5A H 0.4532 -0.2846 0.4639 0.039 Uiso 1 calc . . GR
H5B H 0.3992 -0.2279 0.5265 0.039 Uiso 1 calc . . GR
H5C H 0.4742 -0.1598 0.4754 0.039 Uiso 1 calc . . GR
C6 C 0.6269(9) -0.0640(9) 0.3458(4) 0.0238(18) Uani 1 d . . .
C7 C 0.5373(11) 0.0482(9) 0.3755(5) 0.032(2) Uani 1 d . . .
H7A H 0.4378 0.0885 0.3553 0.048 Uiso 1 calc . . GR
H7B H 0.5799 0.1117 0.3696 0.048 Uiso 1 calc . . GR
H7C H 0.5356 0.0175 0.4211 0.048 Uiso 1 calc . . GR
C8 C 0.6349(10) -0.0195(10) 0.2761(4) 0.028(2) Uani 1 d . . .
H8A H 0.6939 -0.0940 0.2576 0.043 Uiso 1 calc . . GR
H8B H 0.6793 0.0427 0.2706 0.043 Uiso 1 calc . . GR
H8C H 0.5367 0.0217 0.2546 0.043 Uiso 1 calc . . GR
C9 C 0.7788(10) -0.1370(10) 0.3789(5) 0.030(2) Uani 1 d . . .
H9A H 0.7732 -0.1803 0.4219 0.045 Uiso 1 calc . . GR
H9B H 0.8229 -0.0762 0.3814 0.045 Uiso 1 calc . . GR
H9C H 0.8383 -0.2016 0.3548 0.045 Uiso 1 calc . . GR
C10 C 0.5389(10) -0.4317(8) 0.3393(5) 0.0247(19) Uani 1 d . . .
C11 C 0.4787(12) -0.4779(11) 0.2891(6) 0.047(3) Uani 1 d . . .
H11A H 0.3860 -0.4801 0.3012 0.070 Uiso 1 calc . . GR
H11B H 0.5478 -0.5649 0.2856 0.070 Uiso 1 calc . . GR
H11C H 0.4633 -0.4187 0.2482 0.070 Uiso 1 calc . . GR
C12 C 0.6789(11) -0.4238(10) 0.3191(6) 0.043(3) Uani 1 d . . .
H12A H 0.6607 -0.3665 0.2773 0.064 Uiso 1 calc . . GR
H12B H 0.7510 -0.5103 0.3165 0.064 Uiso 1 calc . . GR
H12C H 0.7159 -0.3896 0.3503 0.064 Uiso 1 calc . . GR
C13 C 0.5628(15) -0.5176(11) 0.4029(6) 0.054(4) Uani 1 d . . .
H13A H 0.6169 -0.4939 0.4324 0.080 Uiso 1 calc . . GR
H13B H 0.6186 -0.6077 0.3991 0.080 Uiso 1 calc . . GR
H13C H 0.4687 -0.5079 0.4189 0.080 Uiso 1 calc . . GR
C14 C 0.2519(10) 0.1826(10) 0.0411(4) 0.027(2) Uani 1 d . . .
C15 C 0.3935(11) 0.1924(11) 0.0553(5) 0.035(2) Uani 1 d . . .
H15A H 0.3739 0.2680 0.0745 0.053 Uiso 1 calc . . GR
H15B H 0.4400 0.2014 0.0157 0.053 Uiso 1 calc . . GR
H15C H 0.4581 0.1141 0.0849 0.053 Uiso 1 calc . . GR
C16 C 0.2723(12) 0.0779(11) 0.0043(4) 0.036(2) Uani 1 d . . .
H16A H 0.3450 -0.0046 0.0278 0.053 Uiso 1 calc . . GR
H16B H 0.3054 0.0994 -0.0374 0.053 Uiso 1 calc . . GR
H16C H 0.1797 0.0709 -0.0014 0.053 Uiso 1 calc . . GR
C17 C 0.1384(11) 0.3111(11) 0.0074(5) 0.037(2) Uani 1 d . . .
H17A H 0.0462 0.3038 0.0012 0.056 Uiso 1 calc . . GR
H17B H 0.1701 0.3368 -0.0340 0.056 Uiso 1 calc . . GR
H17C H 0.1253 0.3765 0.0332 0.056 Uiso 1 calc . . GR
C18 C 0.1338(11) 0.4083(9) 0.1917(5) 0.029(2) Uani 1 d . . .
C19 C 0.1733(15) 0.5073(13) 0.1487(6) 0.049(3) Uani 1 d . . .
H19A H 0.2497 0.4635 0.1222 0.074 Uiso 1 calc . . GR
H19B H 0.2084 0.5523 0.1747 0.074 Uiso 1 calc . . GR
H19C H 0.0872 0.5701 0.1214 0.074 Uiso 1 calc . . GR
C20 C 0.0313(12) 0.4676(10) 0.2403(5) 0.036(2) Uani 1 d . . .
H20A H -0.0667 0.5191 0.2194 0.054 Uiso 1 calc . . GR
H20B H 0.0653 0.5232 0.2588 0.054 Uiso 1 calc . . GR
H20C H 0.0292 0.3987 0.2739 0.054 Uiso 1 calc . . GR
C21 C 0.2704(12) 0.2993(10) 0.2266(5) 0.037(2) Uani 1 d . . .
H21A H 0.2437 0.2396 0.2570 0.055 Uiso 1 calc . . GR
H21B H 0.3242 0.3350 0.2494 0.055 Uiso 1 calc . . GR
H21C H 0.3314 0.2528 0.1959 0.055 Uiso 1 calc . . GR
C22 C -0.2367(10) 0.3104(9) 0.1067(5) 0.029(2) Uani 1 d . . .
C23 C -0.3105(13) 0.3610(18) 0.0406(6) 0.068(5) Uani 1 d . . .
H23A H -0.2791 0.4261 0.0182 0.101 Uiso 1 calc . . GR
H23B H -0.4161 0.4002 0.0429 0.101 Uiso 1 calc . . GR
H23C H -0.2845 0.2896 0.0177 0.101 Uiso 1 calc . . GR
C24 C -0.2747(13) 0.4183(14) 0.1439(7) 0.058(4) Uani 1 d . . .
H24A H -0.2313 0.3820 0.1877 0.087 Uiso 1 calc . . GR
H24B H -0.3806 0.4620 0.1440 0.087 Uiso 1 calc . . GR
H24C H -0.2368 0.4807 0.1238 0.087 Uiso 1 calc . . GR
C25 C -0.2734(13) 0.2047(14) 0.1446(7) 0.056(4) Uani 1 d . . .
H25A H -0.2459 0.1325 0.1222 0.084 Uiso 1 calc . . GR
H25B H -0.3781 0.2387 0.1494 0.084 Uiso 1 calc . . GR
H25C H -0.2201 0.1744 0.1867 0.084 Uiso 1 calc . . GR
C4AA C 0.0607(16) 0.4703(16) 0.4833(7) 0.067(4) Uani 1 d . . .
H4AA H 0.1424 0.4193 0.5161 0.080 Uiso 0.66(4) calc A 1 R
H4AB H 0.0833 0.5413 0.4598 0.080 Uiso 0.66(4) calc A 1 R
H4AC H 0.1375 0.4710 0.5117 0.080 Uiso 0.34(4) calc A 2 R
H4AD H 0.0696 0.3802 0.4943 0.080 Uiso 0.34(4) calc A 2 R
C5AA C 0.071(2) 0.3886(18) 0.4395(8) 0.046(6) Uani 0.66(4) d A 1 .
H5AA H -0.0106 0.4361 0.4062 0.055 Uiso 0.66(4) calc A 1 R
H5AB H 0.0562 0.3126 0.4624 0.055 Uiso 0.66(4) calc A 1 R
C5AB C 0.126(6) 0.464(5) 0.431(2) 0.067(15) Uani 0.34(4) d A 2 .
H5AC H 0.1941 0.5051 0.4344 0.080 Uiso 0.34(4) calc A 2 R
H5AD H 0.0505 0.5216 0.3968 0.080 Uiso 0.34(4) calc A 2 R
C6AA C 0.2106(16) 0.3403(14) 0.4072(7) 0.061(4) Uani 1 d . . .
H6AA H 0.1887 0.3644 0.3610 0.092 Uiso 0.66(4) calc A 1 R
H6AB H 0.2598 0.2460 0.4199 0.092 Uiso 0.66(4) calc A 1 R
H6AC H 0.2740 0.3792 0.4199 0.092 Uiso 0.66(4) calc A 1 R
H6AD H 0.2021 0.3589 0.3606 0.092 Uiso 0.34(4) calc A 2 R
H6AE H 0.1712 0.2765 0.4228 0.092 Uiso 0.34(4) calc A 2 R
H6AF H 0.3132 0.3058 0.4228 0.092 Uiso 0.34(4) calc A 2 R

loop_
_atom_site_aniso_label
_atom_site_aniso_U_11
_atom_site_aniso_U_22
_atom_site_aniso_U_33
_atom_site_aniso_U_23
_atom_site_aniso_U_13
_atom_site_aniso_U_12
I1 0.0157(3) 0.0187(3) 0.0234(3) -0.0041(2) 0.0057(2) 0.0013(2)
I2 0.0286(3) 0.0329(4) 0.0203(3) -0.0039(2) 0.0109(2) 0.0032(3)
I3 0.0735(6) 0.0414(4) 0.0382(4) -0.0040(3) -0.0181(4) -0.0338(4)
I4 0.0254(3) 0.0310(3) 0.0483(4) -0.0178(3) 0.0095(3) -0.0166(3)
Cr1 0.0105(6) 0.0132(6) 0.0120(6) -0.0010(5) 0.0035(5) -0.0018(5)
Cr2 0.0204(7) 0.0177(7) 0.0099(6) -0.0032(5) 0.0026(5) -0.0012(5)
Si1 0.0084(9) 0.0149(10) 0.0126(10) -0.0027(8) 0.0035(8) -0.0030(8)
Si2 0.0161(10) 0.0135(10) 0.0161(11) -0.0002(8) -0.0003(8) -0.0039(8)
O1 0.014(3) 0.017(3) 0.013(3) -0.005(2) 0.008(2) -0.006(2)
O2 0.011(2) 0.012(2) 0.007(2) 0.000(2) 0.0037(19) -0.001(2)
O3 0.010(3) 0.023(3) 0.021(3) -0.004(2) 0.002(2) -0.006(2)
O4 0.012(3) 0.015(3) 0.034(3) -0.006(2) 0.005(2) -0.002(2)
O5 0.019(3) 0.017(3) 0.015(3) -0.004(2) 0.006(2) -0.001(2)
O6 0.017(3) 0.020(3) 0.015(3) 0.001(2) 0.001(2) -0.004(2)
O7 0.019(3) 0.028(3) 0.024(3) -0.001(3) -0.005(2) -0.008(3)
O8 0.033(3) 0.017(3) 0.028(3) -0.001(3) -0.007(3) -0.011(3)
C1 0.045(6) 0.018(4) 0.034(5) -0.016(4) 0.013(4) -0.013(4)
C2 0.013(4) 0.024(4) 0.012(4) -0.001(3) 0.002(3) -0.006(3)
C3 0.028(5) 0.036(5) 0.024(5) -0.003(4) 0.010(4) -0.019(4)
C4 0.025(4) 0.036(5) 0.017(4) -0.007(4) -0.003(4) -0.004(4)
C5 0.017(4) 0.030(5) 0.017(4) 0.000(4) 0.000(3) 0.001(4)
C6 0.017(4) 0.029(5) 0.030(5) -0.005(4) 0.004(4) -0.013(4)
C7 0.032(5) 0.028(5) 0.039(6) -0.009(4) 0.006(4) -0.013(4)
C8 0.026(5) 0.041(6) 0.026(5) 0.000(4) 0.006(4) -0.024(4)
C9 0.016(4) 0.038(5) 0.033(5) -0.004(4) -0.004(4) -0.008(4)
C10 0.025(4) 0.008(4) 0.032(5) -0.004(3) 0.009(4) 0.002(3)
C11 0.037(6) 0.033(6) 0.066(8) -0.024(6) 0.014(6) -0.004(5)
C12 0.026(5) 0.021(5) 0.067(8) -0.007(5) 0.019(5) 0.002(4)
C13 0.059(8) 0.034(6) 0.036(6) 0.014(5) 0.019(6) 0.004(5)
C14 0.026(5) 0.037(5) 0.016(4) 0.006(4) 0.005(4) -0.015(4)
C15 0.032(5) 0.054(7) 0.025(5) -0.009(5) 0.008(4) -0.024(5)
C16 0.040(6) 0.052(6) 0.011(4) -0.006(4) 0.004(4) -0.016(5)
C17 0.026(5) 0.045(6) 0.024(5) 0.007(4) 0.006(4) -0.002(4)
C18 0.038(5) 0.023(5) 0.030(5) -0.005(4) -0.006(4) -0.015(4)
C19 0.068(8) 0.052(7) 0.040(7) 0.001(5) -0.007(6) -0.041(7)
C20 0.039(6) 0.033(5) 0.042(6) -0.021(5) 0.013(5) -0.014(4)
C21 0.037(6) 0.037(6) 0.038(6) -0.012(5) -0.010(5) -0.016(5)
C22 0.021(4) 0.032(5) 0.030(5) -0.005(4) -0.001(4) -0.006(4)
C23 0.029(6) 0.120(13) 0.031(6) -0.005(7) -0.008(5) -0.013(7)
C24 0.032(6) 0.068(9) 0.067(9) -0.025(7) 0.011(6) -0.008(6)
C25 0.033(6) 0.066(9) 0.070(9) 0.010(7) 0.000(6) -0.031(6)
C4AA 0.055(8) 0.074(10) 0.054(9) -0.018(7) 0.005(7) -0.008(7)
C5AA 0.056(12) 0.038(10) 0.029(9) -0.009(7) 0.003(8) -0.004(8)
C5AB 0.09(3) 0.06(3) 0.06(3) -0.01(2) 0.04(2) -0.04(3)
C6AA 0.059(8) 0.060(9) 0.049(8) -0.011(7) 0.004(6) -0.009(7)

loop_
_atom_type_symbol
_atom_type_description
_atom_type_scat_dispersion_real
_atom_type_scat_dispersion_imag
_atom_type_scat_source
C C 0.0033 0.0016 'International Tables Vol C Tables 4.2.6.8 and 6.1.1.4'
H H 0.0000 0.0000 'International Tables Vol C Tables 4.2.6.8 and 6.1.1.4'
Cr Cr 0.3209 0.6236 'International Tables Vol C Tables 4.2.6.8 and 6.1.1.4'
I I -0.4742 1.8119 'International Tables Vol C Tables 4.2.6.8 and 6.1.1.4'
O O 0.0106 0.0060 'International Tables Vol C Tables 4.2.6.8 and 6.1.1.4'
Si Si 0.0817 0.0704 'International Tables Vol C Tables 4.2.6.8 and 6.1.1.4'

loop_
_geom_angle_atom_site_label_1
_geom_angle_atom_site_label_2
_geom_angle_atom_site_label_3
_geom_angle
_geom_angle_site_symmetry_1
_geom_angle_site_symmetry_3
I1 Cr1 Cr2 141.26(6) . .
I1 Cr1 Si1 144.91(7) . .
Si1 Cr1 Cr2 73.52(6) . .
O1 Cr1 I1 177.77(17) . .
O1 Cr1 Cr2 39.65(16) . .
O1 Cr1 Si1 34.63(16) . .
O1 Cr1 O2 71.1(2) . .
O2 Cr1 I1 108.28(14) . .
O2 Cr1 Cr2 110.23(14) . .
O2 Cr1 Si1 36.71(14) . .
O5 Cr1 I1 100.58(16) . .
O5 Cr1 Cr2 41.94(16) . .
O5 Cr1 Si1 114.47(17) . .
O5 Cr1 O1 79.8(2) . .
O5 Cr1 O2 150.5(2) . .
I2 Cr2 Cr1 138.62(6) . .
I2 Cr2 Si2 140.56(7) . .
Si2 Cr2 Cr1 75.34(6) . .
O1 Cr2 I2 96.24(16) . .
O1 Cr2 Cr1 42.58(16) . .
O1 Cr2 Si2 111.78(17) . .
O1 Cr2 O5 82.5(2) . .
O1 Cr2 O6 137.7(2) . .
O1 Cr2 C1 95.8(3) . .
O5 Cr2 I2 170.40(19) . .
O5 Cr2 Cr1 41.75(17) . .
O5 Cr2 Si2 34.57(17) . .
O5 Cr2 O6 71.3(2) . .
O5 Cr2 C1 97.7(3) . .
O6 Cr2 I2 104.23(16) . .
O6 Cr2 Cr1 110.90(16) . .
O6 Cr2 Si2 36.73(16) . .
C1 Cr2 I2 91.8(3) . .
C1 Cr2 Cr1 89.4(3) . .
C1 Cr2 Si2 111.4(3) . .
C1 Cr2 O6 119.6(3) . .
O1 Si1 Cr1 45.51(19) . .
O1 Si1 O2 93.9(3) . .
O2 Si1 Cr1 48.71(18) . .
O3 Si1 Cr1 131.9(2) . .
O3 Si1 O1 115.4(3) . .
O3 Si1 O2 113.2(3) . .
O3 Si1 O4 110.2(3) . .
O4 Si1 Cr1 117.7(2) . .
O4 Si1 O1 115.5(3) . .
O4 Si1 O2 107.4(3) . .
O5 Si2 Cr2 44.7(2) . .
O5 Si2 O6 93.7(3) . .
O6 Si2 Cr2 49.1(2) . .
O7 Si2 Cr2 120.3(3) . .
O7 Si2 O5 115.5(3) . .
O7 Si2 O6 106.8(3) . .
O8 Si2 Cr2 130.5(3) . .
O8 Si2 O5 117.6(3) . .
O8 Si2 O6 113.2(3) . .
O8 Si2 O7 108.9(3) . .
Cr2 O1 Cr1 97.8(2) . .
Si1 O1 Cr1 99.9(3) . .
Si1 O1 Cr2 156.7(3) . .
Si1 O2 Cr1 94.6(2) . .
C2 O2 Cr1 135.7(4) . .
C2 O2 Si1 127.8(5) . .
C6 O3 Si1 136.8(5) . .
C10 O4 Si1 138.0(5) . .
Cr1 O5 Cr2 96.3(2) . .
Si2 O5 Cr1 155.9(4) . .
Si2 O5 Cr2 100.7(3) . .
Si2 O6 Cr2 94.2(3) . .
C14 O6 Cr2 137.1(5) . .
C14 O6 Si2 128.7(5) . .
C22 O7 Si2 135.5(6) . .
C18 O8 Si2 138.7(6) . .
I3 C1 I4 111.9(5) . .
Cr2 C1 I3 107.3(4) . .
Cr2 C1 I4 115.1(4) . .
O2 C2 C3 106.8(6) . .
O2 C2 C4 106.3(7) . .
O2 C2 C5 110.1(6) . .
C4 C2 C3 111.9(7) . .
C4 C2 C5 109.8(7) . .
C5 C2 C3 111.7(7) . .
O3 C6 C7 109.6(7) . .
O3 C6 C8 109.7(7) . .
O3 C6 C9 104.8(7) . .
C7 C6 C8 110.7(8) . .
C7 C6 C9 111.7(8) . .
C8 C6 C9 110.2(7) . .
O4 C10 C11 106.5(7) . .
O4 C10 C12 111.7(7) . .
O4 C10 C13 107.0(8) . .
C11 C10 C12 109.0(9) . .
C13 C10 C11 111.7(10) . .
C13 C10 C12 110.8(9) . .
O6 C14 C15 106.0(7) . .
C16 C14 O6 106.3(7) . .
C16 C14 C15 112.1(8) . .
C17 C14 O6 109.8(7) . .
C17 C14 C15 111.0(9) . .
C17 C14 C16 111.4(9) . .
O8 C18 C19 106.5(8) . .
O8 C18 C20 108.9(8) . .
O8 C18 C21 111.0(7) . .
C19 C18 C20 111.8(9) . .
C21 C18 C19 109.8(9) . .
C21 C18 C20 108.8(9) . .
O7 C22 C23 106.0(8) . .
O7 C22 C24 110.0(8) . .
O7 C22 C25 107.8(8) . .
C23 C22 C24 111.0(11) . .
C23 C22 C25 113.6(11) . .
C25 C22 C24 108.3(10) . .
C4AA C4AA C5AA 126(2) 2_566 .
C5AB C4AA C4AA 150(3) . 2_566
C5AB C4AA C5AA 52(2) . .
C4AA C5AA C6AA 116.8(17) . .
C4AA C5AB C6AA 125(4) . .
C5AA C6AA C5AB 46.5(18) . .

loop_
_geom_bond_atom_site_label_1
_geom_bond_atom_site_label_2
_geom_bond_distance
_geom_bond_site_symmetry_2
I1 Cr1 2.6565(13) .
I2 Cr2 2.6374(14) .
I3 C1 2.100(10) .
I4 C1 2.148(10) .
Cr1 Cr2 2.9735(18) .
Cr1 Si1 2.805(2) .
Cr1 O1 2.031(5) .
Cr1 O2 2.114(5) .
Cr1 O5 1.992(6) .
Cr2 Si2 2.794(3) .
Cr2 O1 1.915(6) .
Cr2 O5 1.999(5) .
Cr2 O6 2.116(6) .
Cr2 C1 2.054(10) .
Si1 O1 1.618(6) .
Si1 O2 1.682(5) .
Si1 O3 1.588(6) .
Si1 O4 1.595(6) .
Si2 O5 1.614(6) .
Si2 O6 1.675(6) .
Si2 O7 1.608(6) .
Si2 O8 1.590(6) .
O2 C2 1.482(9) .
O3 C6 1.454(10) .
O4 C10 1.455(9) .
O6 C14 1.513(10) .
O7 C22 1.442(11) .
O8 C18 1.440(11) .
C2 C3 1.530(12) .
C2 C4 1.516(12) .
C2 C5 1.525(11) .
C6 C7 1.500(13) .
C6 C8 1.503(13) .
C6 C9 1.518(12) .
C10 C11 1.510(15) .
C10 C12 1.511(14) .
C10 C13 1.489(14) .
C14 C15 1.513(13) .
C14 C16 1.507(14) .
C14 C17 1.507(13) .
C18 C19 1.518(15) .
C18 C20 1.519(14) .
C18 C21 1.516(14) .
C22 C23 1.502(15) .
C22 C24 1.519(16) .
C22 C25 1.515(16) .
C4AA C4AA 1.41(3) 2_566
C4AA C5AA 1.42(2) .
C4AA C5AB 1.29(4) .
C5AA C6AA 1.51(2) .
C5AB C6AA 1.52(5) .
